data_1543059
loop_
_publ_author_name
'Bacsa, John'
'Hanke, Felix'
'Hindley, Sarah'
'Odedra, Rajesh'
'Darling, George R.'
'Jones, Anthony C.'
'Steiner, Alexander'

_publ_section_title
;
 The Solid-State Structures of Dimethylzinc and Diethylzinc
;
_journal_issue 49
_journal_name_full 'Angewandte Chemie International Edition'
_journal_page_first 11685
_journal_paper_doi 10.1002/anie.201105099
_journal_volume 50
_journal_year 2011
_chemical_formula_moiety 'C4 H10 Zn'
_chemical_formula_sum 'C4 H10 Zn'
_chemical_formula_weight 123.49
_chemical_melting_point 245
_chemical_name_common Diethylzinc
_chemical_name_systematic
; 
 Diethylzinc 
;
_space_group_IT_number 109
_symmetry_cell_setting tetragonal
_symmetry_space_group_name_Hall 'I 4bw -2'
_symmetry_space_group_name_H-M 'I 41 m d'
_atom_sites_solution_hydrogens geom
_atom_sites_solution_primary direct
_atom_sites_solution_secondary difmap
_audit_creation_method SHELXL-97
_cell_angle_alpha 90.00
_cell_angle_beta 90.00
_cell_angle_gamma 90.00
_cell_formula_units_Z 4
_cell_length_a 9.893(7)
_cell_length_b 9.893(7)
_cell_length_c 5.300(4)
_cell_measurement_temperature 100(2)
_cell_volume 518.7(7)
_computing_cell_refinement SAINT-PLUS
_computing_data_collection SMART
_computing_data_reduction SAINT-PLUS
_computing_structure_refinement 'SHELXL-97 (Sheldrick, 1997)'
_computing_structure_solution 'SHELXS-97 (Sheldrick, 1990)'
_diffrn_ambient_temperature 100(2)
_diffrn_measured_fraction_theta_full 0.931
_diffrn_measured_fraction_theta_max 0.931
_diffrn_measurement_device_type 'Bruker Smart Apex'
_diffrn_measurement_method \w
_diffrn_radiation_monochromator graphite
_diffrn_radiation_source 'fine-focus sealed tube'
_diffrn_radiation_type MoK\a
_diffrn_radiation_wavelength 0.71073
_diffrn_reflns_av_R_equivalents 0.0303
_diffrn_reflns_av_sigmaI/netI 0.0418
_diffrn_reflns_limit_h_max 11
_diffrn_reflns_limit_h_min -5
_diffrn_reflns_limit_k_max 11
_diffrn_reflns_limit_k_min -7
_diffrn_reflns_limit_l_max 6
_diffrn_reflns_limit_l_min -6
_diffrn_reflns_number 522
_diffrn_reflns_theta_full 24.93
_diffrn_reflns_theta_max 24.93
_diffrn_reflns_theta_min 5.83
_exptl_absorpt_coefficient_mu 4.559
_exptl_absorpt_correction_T_max 0.746
_exptl_absorpt_correction_T_min 0.611
_exptl_absorpt_correction_type multi-scan
_exptl_absorpt_process_details SADABS
_exptl_crystal_colour colourless
_exptl_crystal_density_diffrn 1.581
_exptl_crystal_density_method 'not measured'
_exptl_crystal_description cylindrical
_exptl_crystal_F_000 256
_exptl_crystal_size_max 0.5
_exptl_crystal_size_mid 0.5
_exptl_crystal_size_min 0.5
_refine_diff_density_max 0.577
_refine_diff_density_min -0.704
_refine_diff_density_rms 0.100
_refine_ls_abs_structure_details 'Flack H D (1983), Acta Cryst. A39, 876-881'
_refine_ls_abs_structure_Flack 0.06(10)
_refine_ls_extinction_method none
_refine_ls_goodness_of_fit_ref 0.974
_refine_ls_hydrogen_treatment constr
_refine_ls_matrix_type full
_refine_ls_number_parameters 17
_refine_ls_number_reflns 238
_refine_ls_number_restraints 1
_refine_ls_restrained_S_all 0.972
_refine_ls_R_factor_all 0.0308
_refine_ls_R_factor_gt 0.0286
_refine_ls_shift/su_max 0.000
_refine_ls_shift/su_mean 0.000
_refine_ls_structure_factor_coef Fsqd
_refine_ls_weighting_details 'calc w=1/[\s^2^(Fo^2^)+(0.0417P)^2^+1.1200P] where P=(Fo^2^+2Fc^2^)/3'
_refine_ls_weighting_scheme calc
_refine_ls_wR_factor_gt 0.0676
_refine_ls_wR_factor_ref 0.0694
_reflns_number_gt 219
_reflns_number_total 238
_reflns_threshold_expression >2sigma(I)
_cod_data_source_file Et2Zn.cif
_cod_data_source_block Et2Zn
_cod_depositor_comments
;
The following automatic conversions were performed:

'_chemical_melting_point' value '245 K' was changed to '245' - the
value should be numeric and without a unit designator.

Automatic conversion script
Id: cif_fix_values 4609 2016-04-01 06:22:49Z antanas 
;
_cod_original_cell_volume 518.8(6)
_cod_original_sg_symbol_H-M I4(1)md
_cod_database_code 1543059

loop_
_symmetry_equiv_pos_as_xyz
'x, y, z'
'-x+1/2, -y+1/2, z+1/2'
'-y, x+1/2, z+1/4'
'y+1/2, -x, z+3/4'
'x, -y, z'
'-x+1/2, y+1/2, z+1/2'
'-y, -x+1/2, z+1/4'
'y+1/2, x, z+3/4'
'x+1/2, y+1/2, z+1/2'
'-x+1, -y+1, z+1'
'-y+1/2, x+1, z+3/4'
'y+1, -x+1/2, z+5/4'
'x+1/2, -y+1/2, z+1/2'
'-x+1, y+1, z+1'
'-y+1/2, -x+1, z+3/4'
'y+1, x+1/2, z+5/4'

loop_
_atom_site_label
_atom_site_type_symbol
_atom_site_fract_x
_atom_site_fract_y
_atom_site_fract_z
_atom_site_U_iso_or_equiv
_atom_site_adp_type
_atom_site_occupancy
_atom_site_symmetry_multiplicity
_atom_site_calc_flag
_atom_site_refinement_flags
_atom_site_disorder_assembly
_atom_site_disorder_group
Zn1 Zn 0.0000 0.5000 0.2542(7) 0.0203(3) Uani 1 4 d S . .
C1 C 0.1968(5) 0.5000 0.2662(9) 0.0216(11) Uani 1 2 d S . .
H1A H 0.2266 0.5807 0.3618 0.026 Uiso 0.50 1 calc PR . .
H1B H 0.2266 0.4193 0.3618 0.026 Uiso 0.50 1 calc PR . .
C2 C 0.2699(5) 0.5000 0.0069(10) 0.0277(12) Uani 1 2 d S . .
H2A H 0.3680 0.5000 0.0336 0.042 Uiso 1 2 calc SR . .
H2B H 0.2440 0.5809 -0.0882 0.042 Uiso 0.50 1 calc PR . .
H2C H 0.2440 0.4191 -0.0882 0.042 Uiso 0.50 1 calc PR . .

loop_
_atom_site_aniso_label
_atom_site_aniso_U_11
_atom_site_aniso_U_22
_atom_site_aniso_U_33
_atom_site_aniso_U_23
_atom_site_aniso_U_13
_atom_site_aniso_U_12
Zn1 0.0218(5) 0.0313(5) 0.0079(4) 0.000 0.000 0.000
C1 0.018(2) 0.032(3) 0.015(3) 0.000 0.008(3) 0.000
C2 0.024(3) 0.042(3) 0.017(3) 0.000 0.004(3) 0.000

loop_
_atom_type_symbol
_atom_type_description
_atom_type_scat_dispersion_real
_atom_type_scat_dispersion_imag
_atom_type_scat_source
C C 0.0033 0.0016 'International Tables Vol C Tables 4.2.6.8 and 6.1.1.4'
H H 0.0000 0.0000 'International Tables Vol C Tables 4.2.6.8 and 6.1.1.4'
Zn Zn 0.2839 1.4301 'International Tables Vol C Tables 4.2.6.8 and 6.1.1.4'

loop_
_geom_angle_atom_site_label_1
_geom_angle_atom_site_label_2
_geom_angle_atom_site_label_3
_geom_angle
_geom_angle_site_symmetry_1
_geom_angle_site_symmetry_3
C1 Zn1 C1 176.2(4) 10_454 .
C2 C1 Zn1 115.9(4) . .

loop_
_geom_bond_atom_site_label_1
_geom_bond_atom_site_label_2
_geom_bond_distance
_geom_bond_site_symmetry_2
Zn1 C1 1.948(5) .
Zn1 C1 3.254(6) 11_544
Zn1 C2 3.482(6) 11_544
Zn1 C2 3.504(6) 11_545
C1 C2 1.553(7) .
